data_7036104
loop_
_publ_author_name
'Chang, Yu-Hsiang'
'Leu, Wohn-Jenn'
'Datta, Amitabha'
'Hsiao, Hung-Chang'
'Lin, Chia-Her'
'Guh, Jih-Hwa'
'Huang, Jui-Hsien'

_publ_section_title
;
 Catalytic transfer hydrogenation and anticancer activity of
 arene-ruthenium compounds incorporating bi-dentate precursors.
;
_journal_issue 36
_journal_name_full 'Dalton transactions (Cambridge, England : 2003)'
_journal_page_first 16107
_journal_page_last 16118
_journal_paper_doi 10.1039/c5dt01310k
_journal_volume 44
_journal_year 2015
_chemical_formula_sum 'C20 H26 Cl N2 O Ru'
_chemical_formula_weight 446.95
_space_group_crystal_system monoclinic
_space_group_IT_number 14
_space_group_name_Hall '-P 2yn'
_space_group_name_H-M_alt 'P 1 21/n 1'
_symmetry_space_group_name_Hall '-P 2yn'
_symmetry_space_group_name_H-M 'P 1 21/n 1'
_atom_sites_solution_hydrogens geom
_atom_sites_solution_primary direct
_atom_sites_solution_secondary difmap
_audit_creation_method SHELXL-2014/7
_audit_update_record
;
2015-07-19 deposited with the CCDC.
2015-08-05 downloaded from the CCDC.
;
_cell_angle_alpha 90
_cell_angle_beta 96.417(9)
_cell_angle_gamma 90
_cell_formula_units_Z 4
_cell_length_a 9.5877(12)
_cell_length_b 15.183(2)
_cell_length_c 13.9495(17)
_cell_measurement_reflns_used 7765
_cell_measurement_temperature 296(2)
_cell_measurement_theta_max 28.69
_cell_measurement_theta_min 1.99
_cell_volume 2017.9(4)
_computing_cell_refinement 'SAINT V7.68A (Bruker AXS, 2009)'
_computing_data_collection 'APEX2 (Bruker AXS, 2010)'
_computing_data_reduction 'SAINT V7.68A (Bruker AXS, 2009)'
_computing_molecular_graphics 'SHELXTL (Sheldrick, 2008)'
_computing_publication_material SHELXTL
_computing_structure_refinement 'SHELXL-2014/7 (Sheldrick, 2014)'
_computing_structure_solution 'SHELXS-97 (Sheldrick, 2008)'
_diffrn_ambient_temperature 296(2)
_diffrn_detector_area_resol_mean 8.3333
_diffrn_measured_fraction_theta_full 0.999
_diffrn_measured_fraction_theta_max 0.989
_diffrn_measurement_device_type 'Bruker APEX-II CCD'
_diffrn_measurement_method '\f and \w scans'
_diffrn_radiation_type MoK\a
_diffrn_radiation_wavelength 0.71073
_diffrn_reflns_av_R_equivalents 0.0585
_diffrn_reflns_av_unetI/netI 0.0627
_diffrn_reflns_laue_measured_fraction_full 0.999
_diffrn_reflns_laue_measured_fraction_max 0.989
_diffrn_reflns_limit_h_max 12
_diffrn_reflns_limit_h_min -12
_diffrn_reflns_limit_k_max 11
_diffrn_reflns_limit_k_min -20
_diffrn_reflns_limit_l_max 18
_diffrn_reflns_limit_l_min -18
_diffrn_reflns_number 20381
_diffrn_reflns_point_group_measured_fraction_full 0.999
_diffrn_reflns_point_group_measured_fraction_max 0.989
_diffrn_reflns_theta_full 25.242
_diffrn_reflns_theta_max 28.694
_diffrn_reflns_theta_min 1.989
_diffrn_source 'fine-focus sealed tube'
_exptl_absorpt_coefficient_mu 0.919
_exptl_absorpt_correction_T_max 0.8448
_exptl_absorpt_correction_T_min 0.8234
_exptl_absorpt_correction_type multi-scan
_exptl_absorpt_process_details 'SADABS V2008/1 (Bruker AXS, 2008)'
_exptl_crystal_colour colourless
_exptl_crystal_density_diffrn 1.471
_exptl_crystal_description columnar
_exptl_crystal_F_000 916
_exptl_crystal_size_max 0.22
_exptl_crystal_size_mid 0.21
_exptl_crystal_size_min 0.19
_refine_diff_density_max 0.734
_refine_diff_density_min -0.518
_refine_diff_density_rms 0.082
_refine_ls_extinction_method none
_refine_ls_goodness_of_fit_ref 1.023
_refine_ls_hydrogen_treatment constr
_refine_ls_matrix_type full
_refine_ls_number_parameters 229
_refine_ls_number_reflns 5147
_refine_ls_number_restraints 0
_refine_ls_restrained_S_all 1.023
_refine_ls_R_factor_all 0.1047
_refine_ls_R_factor_gt 0.0551
_refine_ls_shift/su_max 0.002
_refine_ls_shift/su_mean 0.000
_refine_ls_structure_factor_coef Fsqd
_refine_ls_weighting_details 'w=1/[\s^2^(Fo^2^)+(0.0667P)^2^+2.9614P] where P=(Fo^2^+2Fc^2^)/3'
_refine_ls_weighting_scheme calc
_refine_ls_wR_factor_gt 0.1420
_refine_ls_wR_factor_ref 0.1634
_reflns_Friedel_coverage 0.000
_reflns_number_gt 3129
_reflns_number_total 5147
_reflns_threshold_expression 'I > 2\s(I)'
_cod_data_source_file c5dt01310k2.cif
_cod_data_source_block CA249_1
_cod_depositor_comments 'Adding full bibliography for 7036101--7036105.cif.'
_cod_database_code 7036104
_audit_block_doi 10.5517/cc13qcnv
_shelx_shelxl_version_number 2014/7
_shelx_space_group_comment
;
The symmetry employed for this shelxl refinement is uniquely defined
by the following loop, which should always be used as a source of
symmetry information in preference to the above space-group names.
They are only intended as comments.
;

loop_
_space_group_symop_operation_xyz
'x, y, z'
'-x+1/2, y+1/2, -z+1/2'
'-x, -y, -z'
'x-1/2, -y-1/2, z-1/2'

loop_
_atom_site_label
_atom_site_type_symbol
_atom_site_fract_x
_atom_site_fract_y
_atom_site_fract_z
_atom_site_U_iso_or_equiv
_atom_site_adp_type
_atom_site_occupancy
_atom_site_site_symmetry_order
_atom_site_calc_flag
_atom_site_refinement_flags_posn
_atom_site_refinement_flags_adp
Ru1 Ru 0.34077(4) 0.95141(3) 0.15689(3) 0.05155(17) Uani 1 1 d . .
Cl1 Cl 0.28425(15) 0.89393(11) -0.00420(10) 0.0682(4) Uani 1 1 d . .
O1 O -0.0246(14) 0.9486(6) 0.3339(7) 0.223(6) Uani 1 1 d . .
N1 N 0.2782(4) 1.0722(3) 0.1025(3) 0.0544(11) Uani 1 1 d . .
N2 N 0.1206(5) 0.9500(3) 0.1604(3) 0.0591(12) Uani 1 1 d . .
C9 C -0.1709(12) 0.8339(11) 0.3743(10) 0.173(7) Uani 1 1 d . .
H9A H -0.1568 0.7905 0.4255 0.207 Uiso 1 1 calc R U
H9B H -0.2709 0.8406 0.3559 0.207 Uiso 1 1 calc R U
C15 C 0.4636(6) 1.0093(4) 0.2807(4) 0.0603(14) Uani 1 1 d . .
C1 C 0.3385(6) 1.1449(4) 0.0724(4) 0.0629(14) Uani 1 1 d . .
H1 H 0.4345 1.1520 0.0705 0.076 Uiso 1 1 calc R U
C2 C 0.2376(7) 1.2085(5) 0.0443(4) 0.0731(17) Uani 1 1 d . .
H2 H 0.2537 1.2646 0.0210 0.088 Uiso 1 1 calc R U
C3 C 0.1079(6) 1.1721(4) 0.0577(4) 0.0674(16) Uani 1 1 d . .
H3 H 0.0204 1.1986 0.0449 0.081 Uiso 1 1 calc R U
C4 C 0.1361(5) 1.0881(4) 0.0940(4) 0.0569(13) Uani 1 1 d . .
C5 C 0.0573(6) 1.0181(4) 0.1244(4) 0.0625(15) Uani 1 1 d . .
H5 H -0.0402 1.0212 0.1184 0.075 Uiso 1 1 calc R U
C6 C 0.0383(7) 0.8746(5) 0.1879(5) 0.0790(19) Uani 1 1 d . .
H6 H 0.0258 0.8250 0.1488 0.095 Uiso 1 1 calc R U
C7 C -0.0184(18) 0.8794(8) 0.2716(11) 0.220(8) Uani 1 1 d . .
H7 H 0.0656 0.8549 0.3086 0.264 Uiso 1 1 calc R U
C10 C -0.1116(18) 0.9143(13) 0.4054(10) 0.210(7) Uani 1 1 d . .
H10A H -0.0546 0.9064 0.4668 0.252 Uiso 1 1 calc R U
H10B H -0.1854 0.9561 0.4146 0.252 Uiso 1 1 calc R U
C8 C -0.1051(10) 0.8077(6) 0.2961(8) 0.124(3) Uani 1 1 d . .
H8A H -0.1741 0.7935 0.2421 0.149 Uiso 1 1 calc R U
H8B H -0.0482 0.7558 0.3123 0.149 Uiso 1 1 calc R U
C12 C 0.4915(6) 0.8407(4) 0.1932(4) 0.0640(15) Uani 1 1 d . .
C13 C 0.4088(6) 0.8513(5) 0.2690(4) 0.0688(16) Uani 1 1 d . .
H13 H 0.3434 0.8044 0.2820 0.083 Uiso 1 1 calc R U
C14 C 0.3921(7) 0.9357(4) 0.3089(4) 0.0669(16) Uani 1 1 d . .
H14 H 0.3179 0.9442 0.3509 0.080 Uiso 1 1 calc R U
C18 C 0.4555(8) 1.0986(5) 0.3262(5) 0.0789(19) Uani 1 1 d . .
H18 H 0.4633 1.1426 0.2757 0.095 Uiso 1 1 calc R U
C19 C 0.5717(13) 1.1115(8) 0.3991(9) 0.184(6) Uani 1 1 d . .
H19A H 0.5707 1.0667 0.4476 0.276 Uiso 1 1 calc R U
H19B H 0.5641 1.1684 0.4282 0.276 Uiso 1 1 calc R U
H19C H 0.6579 1.1082 0.3704 0.276 Uiso 1 1 calc R U
C20 C 0.3124(12) 1.1133(7) 0.3661(9) 0.164(5) Uani 1 1 d . .
H20A H 0.2898 1.0625 0.4024 0.247 Uiso 1 1 calc R U
H20B H 0.2405 1.1223 0.3134 0.247 Uiso 1 1 calc R U
H20C H 0.3185 1.1641 0.4073 0.247 Uiso 1 1 calc R U
C16 C 0.5517(5) 0.9970(4) 0.2058(4) 0.0592(14) Uani 1 1 d . .
H16 H 0.5871 1.0493 0.1751 0.071 Uiso 1 1 calc R U
C17 C 0.5622(5) 0.9158(4) 0.1612(4) 0.0605(14) Uani 1 1 d . .
H17 H 0.6051 0.9125 0.1008 0.073 Uiso 1 1 calc R U
C11 C 0.5059(8) 0.7524(5) 0.1447(6) 0.091(2) Uani 1 1 d . .
H11A H 0.4230 0.7179 0.1496 0.137 Uiso 1 1 calc R U
H11B H 0.5863 0.7219 0.1758 0.137 Uiso 1 1 calc R U
H11C H 0.5174 0.7614 0.0779 0.137 Uiso 1 1 calc R U

loop_
_atom_site_aniso_label
_atom_site_aniso_U_11
_atom_site_aniso_U_22
_atom_site_aniso_U_33
_atom_site_aniso_U_23
_atom_site_aniso_U_13
_atom_site_aniso_U_12
Ru1 0.0478(2) 0.0599(3) 0.0470(2) 0.0026(2) 0.00581(17) 0.0012(2)
Cl1 0.0573(8) 0.0928(12) 0.0539(8) -0.0120(8) 0.0028(6) 0.0054(8)
O1 0.379(16) 0.155(8) 0.166(8) -0.036(6) 0.168(10) -0.055(8)
N1 0.049(2) 0.063(3) 0.051(2) 0.005(2) 0.0075(19) 0.000(2)
N2 0.055(2) 0.071(3) 0.053(2) -0.003(2) 0.014(2) -0.004(2)
C9 0.096(7) 0.258(17) 0.162(12) 0.117(12) 0.005(7) -0.032(9)
C15 0.068(3) 0.064(4) 0.047(3) 0.003(3) -0.003(3) 0.003(3)
C1 0.063(3) 0.070(4) 0.056(3) 0.004(3) 0.004(3) 0.001(3)
C2 0.085(4) 0.069(4) 0.064(4) 0.005(3) 0.005(3) 0.010(4)
C3 0.064(4) 0.077(4) 0.062(3) 0.003(3) 0.008(3) 0.018(3)
C4 0.047(3) 0.071(4) 0.053(3) 0.001(3) 0.004(2) 0.005(3)
C5 0.046(3) 0.080(4) 0.061(3) -0.006(3) 0.007(2) 0.003(3)
C6 0.076(4) 0.081(5) 0.085(4) -0.006(4) 0.033(3) -0.021(4)
C7 0.333(19) 0.134(10) 0.232(14) -0.055(10) 0.204(15) -0.116(12)
C10 0.218(17) 0.29(2) 0.145(11) 0.021(13) 0.125(12) 0.031(15)
C8 0.139(8) 0.085(6) 0.161(9) 0.023(6) 0.081(7) -0.021(5)
C12 0.062(3) 0.061(4) 0.067(3) 0.002(3) -0.003(3) 0.012(3)
C13 0.064(3) 0.072(4) 0.068(4) 0.019(3) -0.002(3) -0.005(3)
C14 0.069(4) 0.083(5) 0.048(3) 0.011(3) 0.009(3) 0.011(3)
C18 0.096(5) 0.074(5) 0.063(4) -0.004(3) -0.006(3) 0.013(4)
C19 0.205(12) 0.146(10) 0.175(11) -0.069(9) -0.094(10) 0.035(9)
C20 0.173(11) 0.129(9) 0.204(13) -0.050(8) 0.082(9) 0.008(8)
C16 0.051(3) 0.067(4) 0.058(3) -0.003(3) -0.003(2) -0.006(3)
C17 0.044(3) 0.076(4) 0.061(3) 0.000(3) 0.003(2) 0.000(3)
C11 0.087(5) 0.077(5) 0.109(6) -0.009(4) 0.000(4) 0.008(4)

loop_
_atom_type_symbol
_atom_type_description
_atom_type_scat_dispersion_real
_atom_type_scat_dispersion_imag
_atom_type_scat_source
C C 0.0033 0.0016 'International Tables Vol C Tables 4.2.6.8 and 6.1.1.4'
H H 0.0000 0.0000 'International Tables Vol C Tables 4.2.6.8 and 6.1.1.4'
N N 0.0061 0.0033 'International Tables Vol C Tables 4.2.6.8 and 6.1.1.4'
O O 0.0106 0.0060 'International Tables Vol C Tables 4.2.6.8 and 6.1.1.4'
Cl Cl 0.1484 0.1585 'International Tables Vol C Tables 4.2.6.8 and 6.1.1.4'
Ru Ru -1.2594 0.8363 'International Tables Vol C Tables 4.2.6.8 and 6.1.1.4'

loop_
_geom_angle_atom_site_label_1
_geom_angle_atom_site_label_2
_geom_angle_atom_site_label_3
_geom_angle
N1 Ru1 N2 76.48(18)
N1 Ru1 C14 119.5(2)
N2 Ru1 C14 95.5(2)
N1 Ru1 C15 92.4(2)
N2 Ru1 C15 116.1(2)
C14 Ru1 C15 37.7(2)
N1 Ru1 C16 93.1(2)
N2 Ru1 C16 153.0(2)
C14 Ru1 C16 67.7(2)
C15 Ru1 C16 38.4(2)
N1 Ru1 C17 118.4(2)
N2 Ru1 C17 164.8(2)
C14 Ru1 C17 80.2(2)
C15 Ru1 C17 68.8(2)
C16 Ru1 C17 37.2(2)
N1 Ru1 C13 157.2(2)
N2 Ru1 C13 101.0(2)
C14 Ru1 C13 37.7(2)
C15 Ru1 C13 68.0(2)
C16 Ru1 C13 78.9(2)
C17 Ru1 C13 66.7(2)
N1 Ru1 C12 155.7(2)
N2 Ru1 C12 127.4(2)
C14 Ru1 C12 67.7(2)
C15 Ru1 C12 81.1(2)
C16 Ru1 C12 67.3(2)
C17 Ru1 C12 37.5(2)
C13 Ru1 C12 36.6(2)
N1 Ru1 Cl1 87.31(13)
N2 Ru1 Cl1 84.12(12)
C14 Ru1 Cl1 152.41(19)
C15 Ru1 Cl1 159.14(16)
C16 Ru1 Cl1 120.75(15)
C17 Ru1 Cl1 93.01(16)
C13 Ru1 Cl1 115.14(19)
C12 Ru1 Cl1 90.65(16)
C7 O1 C10 103.2(10)
C1 N1 C4 106.7(5)
C1 N1 Ru1 137.5(4)
C4 N1 Ru1 115.8(4)
C5 N2 C6 119.4(5)
C5 N2 Ru1 114.5(4)
C6 N2 Ru1 125.5(4)
C8 C9 C10 107.0(9)
C8 C9 H9A 110.3
C10 C9 H9A 110.3
C8 C9 H9B 110.3
C10 C9 H9B 110.3
H9A C9 H9B 108.6
C14 C15 C16 116.9(6)
C14 C15 C18 123.7(6)
C16 C15 C18 119.3(6)
C14 C15 Ru1 70.0(3)
C16 C15 Ru1 71.1(3)
C18 C15 Ru1 130.8(4)
N1 C1 C2 110.5(5)
N1 C1 H1 124.7
C2 C1 H1 124.7
C3 C2 C1 106.8(6)
C3 C2 H2 126.6
C1 C2 H2 126.6
C4 C3 C2 105.9(5)
C4 C3 H3 127.1
C2 C3 H3 127.1
N1 C4 C3 110.1(5)
N1 C4 C5 113.8(5)
C3 C4 C5 136.1(5)
N2 C5 C4 119.2(5)
N2 C5 H5 120.4
C4 C5 H5 120.4
C7 C6 N2 117.8(7)
C7 C6 H6 121.1
N2 C6 H6 121.1
C6 C7 O1 130.1(9)
C6 C7 C8 117.9(10)
O1 C7 C8 111.3(9)
C6 C7 H7 92.8
O1 C7 H7 92.8
C8 C7 H7 92.8
C9 C10 O1 110.0(11)
C9 C10 H10A 109.7
O1 C10 H10A 109.7
C9 C10 H10B 109.7
O1 C10 H10B 109.7
H10A C10 H10B 108.2
C9 C8 C7 107.3(10)
C9 C8 H8A 110.2
C7 C8 H8A 110.2
C9 C8 H8B 110.2
C7 C8 H8B 110.2
H8A C8 H8B 108.5
C13 C12 C17 118.3(6)
C13 C12 C11 121.8(6)
C17 C12 C11 119.9(6)
C13 C12 Ru1 71.2(3)
C17 C12 Ru1 69.2(3)
C11 C12 Ru1 130.7(4)
C12 C13 C14 120.1(6)
C12 C13 Ru1 72.2(3)
C14 C13 Ru1 67.7(3)
C12 C13 H13 118.9
C14 C13 H13 118.9
Ru1 C13 H13 118.9
C15 C14 C13 122.4(6)
C15 C14 Ru1 72.3(3)
C13 C14 Ru1 74.6(4)
C15 C14 H14 118.5
C13 C14 H14 118.5
Ru1 C14 H14 118.5
C15 C18 C19 110.5(7)
C15 C18 C20 111.8(7)
C19 C18 C20 111.9(9)
C15 C18 H18 107.5
C19 C18 H18 107.5
C20 C18 H18 107.5
C18 C19 H19A 109.5
C18 C19 H19B 109.5
H19A C19 H19B 109.5
C18 C19 H19C 109.5
H19A C19 H19C 109.5
H19B C19 H19C 109.5
C18 C20 H20A 109.5
C18 C20 H20B 109.5
H20A C20 H20B 109.5
C18 C20 H20C 109.5
H20A C20 H20C 109.5
H20B C20 H20C 109.5
C17 C16 C15 121.5(6)
C17 C16 Ru1 71.9(3)
C15 C16 Ru1 70.5(3)
C17 C16 H16 118.5
C15 C16 H16 118.5
Ru1 C16 H16 118.5
C16 C17 C12 120.6(5)
C16 C17 Ru1 70.9(3)
C12 C17 Ru1 73.2(3)
C16 C17 H17 119.3
C12 C17 H17 119.3
Ru1 C17 H17 119.3
C12 C11 H11A 109.5
C12 C11 H11B 109.5
H11A C11 H11B 109.5
C12 C11 H11C 109.5
H11A C11 H11C 109.5
H11B C11 H11C 109.5

loop_
_geom_bond_atom_site_label_1
_geom_bond_atom_site_label_2
_geom_bond_distance
Ru1 N1 2.048(5)
Ru1 N2 2.117(4)
Ru1 C14 2.136(6)
Ru1 C15 2.166(5)
Ru1 C16 2.174(5)
Ru1 C17 2.185(5)
Ru1 C13 2.225(6)
Ru1 C12 2.238(6)
Ru1 Cl1 2.4151(14)
O1 C7 1.369(12)
O1 C10 1.466(13)
N1 C1 1.336(7)
N1 C4 1.376(6)
N2 C5 1.274(7)
N2 C6 1.465(7)
C9 C8 1.378(16)
C9 C10 1.395(18)
C9 H9A 0.9700
C9 H9B 0.9700
C15 C14 1.390(8)
C15 C16 1.427(8)
C15 C18 1.502(9)
C1 C2 1.392(8)
C1 H1 0.9300
C2 C3 1.392(8)
C2 H2 0.9300
C3 C4 1.387(8)
C3 H3 0.9300
C4 C5 1.397(8)
C5 H5 0.9300
C6 C7 1.343(12)
C6 H6 0.9300
C7 C8 1.435(11)
C7 H7 0.9800
C10 H10A 0.9700
C10 H10B 0.9700
C8 H8A 0.9700
C8 H8B 0.9700
C12 C13 1.400(8)
C12 C17 1.424(8)
C12 C11 1.515(9)
C13 C14 1.413(9)
C13 H13 0.9800
C14 H14 0.9800
C18 C19 1.435(10)
C18 C20 1.553(11)
C18 H18 0.9800
C19 H19A 0.9600
C19 H19B 0.9600
C19 H19C 0.9600
C20 H20A 0.9600
C20 H20B 0.9600
C20 H20C 0.9600
C16 C17 1.390(8)
C16 H16 0.9800
C17 H17 0.9800
C11 H11A 0.9600
C11 H11B 0.9600
C11 H11C 0.9600
